data_4037119
loop_
_publ_author_name
'Szostak, Roman'
'Shi, Shicheng'
'Meng, Guangrong'
'Lalancette, Roger'
'Szostak, Michal'

_publ_section_title
;
 Ground-State Distortion in N-Acyl-tert-butyl-carbamates (Boc) and
 N-Acyl-tosylamides (Ts): Twisted Amides of Relevance to Amide N-C
 Cross-Coupling.
;
_journal_issue 17
_journal_name_full 'The Journal of organic chemistry'
_journal_page_first 8091
_journal_page_last 8094
_journal_paper_doi 10.1021/acs.joc.6b01560
_journal_volume 81
_journal_year 2016
_chemical_formula_moiety 'C20 H17 N O3 S'
_chemical_formula_sum 'C20 H17 N O3 S'
_chemical_formula_weight 351.40
_space_group_crystal_system orthorhombic
_space_group_IT_number 61
_space_group_name_Hall '-P 2ac 2ab'
_space_group_name_H-M_alt 'P b c a'
_atom_sites_solution_hydrogens geom
_atom_sites_solution_primary direct
_atom_sites_solution_secondary difmap
_audit_creation_method SHELXL-2014/7
_cell_angle_alpha 90
_cell_angle_beta 90
_cell_angle_gamma 90
_cell_formula_units_Z 8
_cell_length_a 12.5517(3)
_cell_length_b 14.7684(3)
_cell_length_c 18.5336(4)
_cell_measurement_reflns_used 9915
_cell_measurement_temperature 100(2)
_cell_measurement_theta_max 68.79
_cell_measurement_theta_min 4.77
_cell_volume 3435.55(13)
_computing_cell_refinement 'APEX 2'
_computing_data_collection 'APEX 2 (Bruker, 2006)'
_computing_data_reduction 'SAINT (Bruker, 2005)'
_computing_molecular_graphics SHELXTL
_computing_publication_material SHELXTL
_computing_structure_refinement 'SHELXL-2014/7 (Sheldrick, 2014)'
_computing_structure_solution 'SHELXL-2014/7 (Sheldrick, 2014)'
_diffrn_ambient_temperature 100(2)
_diffrn_measured_fraction_theta_full 0.987
_diffrn_measured_fraction_theta_max 0.970
_diffrn_measurement_device_type 'Bruker SMART CCD Apex-II area-detector'
_diffrn_measurement_method '\f and \w'
_diffrn_radiation_monochromator graphite
_diffrn_radiation_source 'fine-focus sealed tube'
_diffrn_radiation_type CuK\a
_diffrn_radiation_wavelength 1.54178
_diffrn_reflns_av_R_equivalents 0.0345
_diffrn_reflns_av_unetI/netI 0.0159
_diffrn_reflns_Laue_measured_fraction_full 0.987
_diffrn_reflns_Laue_measured_fraction_max 0.970
_diffrn_reflns_limit_h_max 13
_diffrn_reflns_limit_h_min -15
_diffrn_reflns_limit_k_max 17
_diffrn_reflns_limit_k_min -16
_diffrn_reflns_limit_l_max 22
_diffrn_reflns_limit_l_min -22
_diffrn_reflns_number 30277
_diffrn_reflns_point_group_measured_fraction_full 0.987
_diffrn_reflns_point_group_measured_fraction_max 0.970
_diffrn_reflns_theta_full 67.679
_diffrn_reflns_theta_max 68.911
_diffrn_reflns_theta_min 4.773
_exptl_absorpt_coefficient_mu 1.832
_exptl_absorpt_correction_T_max 0.888
_exptl_absorpt_correction_T_min 0.631
_exptl_absorpt_correction_type numerical
_exptl_absorpt_process_details 'SADABS (Sheldrick, 2008a)'
_exptl_crystal_colour colourless
_exptl_crystal_density_diffrn 1.360
_exptl_crystal_description plate
_exptl_crystal_F_000 1472
_exptl_crystal_size_max 0.347
_exptl_crystal_size_mid 0.200
_exptl_crystal_size_min 0.076
_refine_diff_density_max 0.247
_refine_diff_density_min -0.376
_refine_diff_density_rms 0.037
_refine_ls_extinction_coef 0.00029(6)
_refine_ls_extinction_expression Fc^*^=kFc[1+0.001xFc^2^\l^3^/sin(2\q)]^-1/4^
_refine_ls_extinction_method 'SHELXL-2014/7 (Sheldrick 2014'
_refine_ls_goodness_of_fit_ref 1.061
_refine_ls_hydrogen_treatment constr
_refine_ls_matrix_type full
_refine_ls_number_parameters 228
_refine_ls_number_reflns 3089
_refine_ls_number_restraints 0
_refine_ls_restrained_S_all 1.061
_refine_ls_R_factor_all 0.0311
_refine_ls_R_factor_gt 0.0285
_refine_ls_shift/su_max 0.001
_refine_ls_shift/su_mean 0.000
_refine_ls_structure_factor_coef Fsqd
_refine_ls_weighting_details 'w=1/[\s^2^(Fo^2^)+(0.0361P)^2^+1.5985P] where P=(Fo^2^+2Fc^2^)/3'
_refine_ls_weighting_scheme calc
_refine_ls_wR_factor_gt 0.0750
_refine_ls_wR_factor_ref 0.0768
_reflns_Friedel_coverage 0.000
_reflns_number_gt 2868
_reflns_number_total 3089
_reflns_threshold_expression 'I > 2\s(I)'
_cod_data_source_file jo6b01560_si_003.cif
_cod_data_source_block 160224RAL_SSC_100K_0m_a
_cod_database_code 4037119
_shelx_shelxl_version_number 2014/7
_shelx_space_group_comment
;
The symmetry employed for this shelxl refinement is uniquely defined
by the following loop, which should always be used as a source of
symmetry information in preference to the above space-group names.
They are only intended as comments.
;
_shelx_estimated_absorpt_t_min 0.569
_shelx_estimated_absorpt_t_max 0.873

loop_
_space_group_symop_operation_xyz
'x, y, z'
'-x+1/2, -y, z+1/2'
'-x, y+1/2, -z+1/2'
'x+1/2, -y+1/2, -z'
'-x, -y, -z'
'x-1/2, y, -z-1/2'
'x, -y-1/2, z-1/2'
'-x-1/2, y-1/2, z'

loop_
_atom_site_label
_atom_site_type_symbol
_atom_site_fract_x
_atom_site_fract_y
_atom_site_fract_z
_atom_site_U_iso_or_equiv
_atom_site_adp_type
_atom_site_occupancy
_atom_site_site_symmetry_order
_atom_site_calc_flag
_atom_site_refinement_flags_posn
_atom_site_refinement_flags_adp
S1 S 0.79760(3) 0.67136(2) 0.34509(2) 0.02073(11) Uani 1 1 d . .
O1 O 0.71697(8) 0.57523(7) 0.22231(5) 0.0272(2) Uani 1 1 d . .
O2 O 0.80120(7) 0.73485(6) 0.28726(5) 0.0255(2) Uani 1 1 d . .
O3 O 0.86055(8) 0.68630(6) 0.40839(5) 0.0262(2) Uani 1 1 d . .
N1 N 0.84126(9) 0.57069(7) 0.31236(6) 0.0202(3) Uani 1 1 d . .
C1 C 0.79425(10) 0.53804(9) 0.24833(7) 0.0212(3) Uani 1 1 d . .
C2 C 0.84515(11) 0.45743(9) 0.21433(7) 0.0215(3) Uani 1 1 d . .
C3 C 0.89727(11) 0.51019(9) 0.36091(7) 0.0202(3) Uani 1 1 d . .
C4 C 0.84333(12) 0.43724(9) 0.39052(7) 0.0240(3) Uani 1 1 d . .
H4 H 0.7697 0.4285 0.3809 0.029 Uiso 1 1 calc R U
C5 C 0.89827(14) 0.37708(10) 0.43434(8) 0.0324(4) Uani 1 1 d . .
H5 H 0.8623 0.3265 0.4546 0.039 Uiso 1 1 calc R U
C6 C 1.00548(14) 0.39063(11) 0.44858(8) 0.0371(4) Uani 1 1 d . .
H6 H 1.0430 0.3492 0.4784 0.045 Uiso 1 1 calc R U
C7 C 1.05780(12) 0.46423(11) 0.41949(8) 0.0338(4) Uani 1 1 d . .
H7 H 1.1311 0.4736 0.4299 0.041 Uiso 1 1 calc R U
C8 C 1.00429(11) 0.52462(10) 0.37531(7) 0.0258(3) Uani 1 1 d . .
H8 H 1.0404 0.5752 0.3552 0.031 Uiso 1 1 calc R U
C9 C 0.77773(12) 0.39244(10) 0.18464(7) 0.0257(3) Uani 1 1 d . .
H9 H 0.7026 0.3991 0.1886 0.031 Uiso 1 1 calc R U
C10 C 0.82025(14) 0.31833(10) 0.14942(8) 0.0325(4) Uani 1 1 d . .
H10 H 0.7742 0.2736 0.1297 0.039 Uiso 1 1 calc R U
C11 C 0.92939(14) 0.30888(10) 0.14268(8) 0.0320(4) Uani 1 1 d . .
H11 H 0.9582 0.2579 0.1182 0.038 Uiso 1 1 calc R U
C12 C 0.99678(13) 0.37383(10) 0.17166(8) 0.0290(3) Uani 1 1 d . .
H12 H 1.0718 0.3674 0.1666 0.035 Uiso 1 1 calc R U
C13 C 0.95555(11) 0.44801(10) 0.20785(7) 0.0244(3) Uani 1 1 d . .
H13 H 1.0019 0.4921 0.2281 0.029 Uiso 1 1 calc R U
C14 C 0.66499(11) 0.65496(9) 0.37276(7) 0.0211(3) Uani 1 1 d . .
C15 C 0.58115(11) 0.68301(9) 0.32922(7) 0.0221(3) Uani 1 1 d . .
H15 H 0.5944 0.7083 0.2830 0.026 Uiso 1 1 calc R U
C16 C 0.47771(12) 0.67339(9) 0.35450(7) 0.0238(3) Uani 1 1 d . .
H16 H 0.4198 0.6926 0.3252 0.029 Uiso 1 1 calc R U
C17 C 0.45745(12) 0.63588(9) 0.42231(8) 0.0247(3) Uani 1 1 d . .
C18 C 0.54343(12) 0.60872(9) 0.46461(7) 0.0260(3) Uani 1 1 d . .
H18 H 0.5305 0.5832 0.5108 0.031 Uiso 1 1 calc R U
C19 C 0.64725(12) 0.61810(9) 0.44076(7) 0.0243(3) Uani 1 1 d . .
H19 H 0.7053 0.5997 0.4702 0.029 Uiso 1 1 calc R U
C20 C 0.34525(12) 0.62675(11) 0.45025(9) 0.0325(4) Uani 1 1 d . .
H20A H 0.3410 0.5746 0.4829 0.049 Uiso 1 1 calc R U
H20B H 0.2964 0.6178 0.4096 0.049 Uiso 1 1 calc R U
H20C H 0.3254 0.6819 0.4764 0.049 Uiso 1 1 calc R U

loop_
_atom_site_aniso_label
_atom_site_aniso_U_11
_atom_site_aniso_U_22
_atom_site_aniso_U_33
_atom_site_aniso_U_23
_atom_site_aniso_U_13
_atom_site_aniso_U_12
S1 0.02262(19) 0.01765(18) 0.02194(18) -0.00012(12) -0.00177(13) 0.00071(12)
O1 0.0261(5) 0.0289(5) 0.0265(5) -0.0023(4) -0.0069(4) 0.0071(4)
O2 0.0273(5) 0.0210(5) 0.0284(5) 0.0043(4) 0.0003(4) -0.0002(4)
O3 0.0281(6) 0.0236(5) 0.0269(5) -0.0041(4) -0.0058(4) 0.0000(4)
N1 0.0212(6) 0.0197(6) 0.0198(6) -0.0005(5) -0.0025(4) 0.0027(4)
C1 0.0213(7) 0.0219(7) 0.0202(6) 0.0021(6) -0.0007(5) -0.0006(5)
C2 0.0266(7) 0.0219(7) 0.0161(6) 0.0033(5) -0.0007(5) 0.0022(5)
C3 0.0218(7) 0.0216(7) 0.0171(6) -0.0021(5) -0.0015(5) 0.0050(5)
C4 0.0284(8) 0.0224(7) 0.0213(7) -0.0028(5) 0.0009(6) 0.0021(5)
C5 0.0553(11) 0.0210(7) 0.0210(7) -0.0018(6) 0.0016(7) 0.0088(7)
C6 0.0545(11) 0.0356(9) 0.0212(7) -0.0095(6) -0.0116(7) 0.0266(8)
C7 0.0291(8) 0.0445(9) 0.0278(7) -0.0160(7) -0.0094(6) 0.0175(7)
C8 0.0210(7) 0.0316(8) 0.0249(7) -0.0085(6) -0.0002(6) 0.0031(6)
C9 0.0291(8) 0.0263(7) 0.0215(7) 0.0030(6) -0.0015(6) -0.0016(6)
C10 0.0476(10) 0.0233(8) 0.0266(8) -0.0022(6) 0.0004(7) -0.0041(7)
C11 0.0500(10) 0.0220(7) 0.0241(7) 0.0009(6) 0.0062(7) 0.0081(7)
C12 0.0338(9) 0.0291(8) 0.0242(7) 0.0045(6) 0.0047(6) 0.0088(6)
C13 0.0273(8) 0.0256(7) 0.0203(6) 0.0019(5) -0.0005(6) 0.0031(6)
C14 0.0254(7) 0.0160(6) 0.0220(7) -0.0020(5) 0.0009(6) 0.0019(5)
C15 0.0275(8) 0.0188(6) 0.0199(6) -0.0006(5) 0.0003(5) 0.0023(5)
C16 0.0265(7) 0.0211(7) 0.0237(7) -0.0019(5) -0.0019(6) 0.0040(5)
C17 0.0296(8) 0.0188(7) 0.0256(7) -0.0032(6) 0.0034(6) 0.0017(5)
C18 0.0360(8) 0.0219(7) 0.0200(6) 0.0017(5) 0.0031(6) 0.0010(6)
C19 0.0304(8) 0.0210(7) 0.0215(7) 0.0003(5) -0.0030(6) 0.0036(5)
C20 0.0319(9) 0.0336(8) 0.0322(8) 0.0023(7) 0.0069(7) 0.0025(6)

loop_
_atom_type_symbol
_atom_type_description
_atom_type_scat_dispersion_real
_atom_type_scat_dispersion_imag
_atom_type_scat_source
C C 0.0181 0.0091 'International Tables Vol C Tables 4.2.6.8 and 6.1.1.4'
H H 0.0000 0.0000 'International Tables Vol C Tables 4.2.6.8 and 6.1.1.4'
N N 0.0311 0.0180 'International Tables Vol C Tables 4.2.6.8 and 6.1.1.4'
O O 0.0492 0.0322 'International Tables Vol C Tables 4.2.6.8 and 6.1.1.4'
S S 0.3331 0.5567 'International Tables Vol C Tables 4.2.6.8 and 6.1.1.4'

loop_
_geom_angle_atom_site_label_1
_geom_angle_atom_site_label_2
_geom_angle_atom_site_label_3
_geom_angle
O2 S1 O3 119.83(6)
O2 S1 N1 107.32(6)
O3 S1 N1 104.47(6)
O2 S1 C14 109.88(6)
O3 S1 C14 107.73(6)
N1 S1 C14 106.81(6)
C1 N1 C3 120.94(11)
C1 N1 S1 117.74(9)
C3 N1 S1 118.35(8)
O1 C1 N1 120.90(12)
O1 C1 C2 122.38(12)
N1 C1 C2 116.72(11)
C9 C2 C13 119.97(13)
C9 C2 C1 117.21(13)
C13 C2 C1 122.72(12)
C8 C3 C4 121.12(13)
C8 C3 N1 119.63(12)
C4 C3 N1 119.22(12)
C3 C4 C5 119.16(14)
C3 C4 H4 120.4
C5 C4 H4 120.4
C6 C5 C4 120.10(15)
C6 C5 H5 120.0
C4 C5 H5 120.0
C7 C6 C5 120.10(14)
C7 C6 H6 120.0
C5 C6 H6 120.0
C6 C7 C8 120.53(15)
C6 C7 H7 119.7
C8 C7 H7 119.7
C7 C8 C3 119.00(14)
C7 C8 H8 120.5
C3 C8 H8 120.5
C10 C9 C2 119.87(14)
C10 C9 H9 120.1
C2 C9 H9 120.1
C9 C10 C11 120.36(15)
C9 C10 H10 119.8
C11 C10 H10 119.8
C10 C11 C12 119.94(14)
C10 C11 H11 120.0
C12 C11 H11 120.0
C13 C12 C11 120.46(15)
C13 C12 H12 119.8
C11 C12 H12 119.8
C12 C13 C2 119.39(14)
C12 C13 H13 120.3
C2 C13 H13 120.3
C15 C14 C19 121.46(13)
C15 C14 S1 120.42(11)
C19 C14 S1 118.02(11)
C16 C15 C14 118.81(13)
C16 C15 H15 120.6
C14 C15 H15 120.6
C15 C16 C17 120.98(13)
C15 C16 H16 119.5
C17 C16 H16 119.5
C18 C17 C16 118.67(13)
C18 C17 C20 120.33(13)
C16 C17 C20 120.99(13)
C19 C18 C17 121.41(13)
C19 C18 H18 119.3
C17 C18 H18 119.3
C18 C19 C14 118.67(13)
C18 C19 H19 120.7
C14 C19 H19 120.7
C17 C20 H20A 109.5
C17 C20 H20B 109.5
H20A C20 H20B 109.5
C17 C20 H20C 109.5
H20A C20 H20C 109.5
H20B C20 H20C 109.5

loop_
_geom_bond_atom_site_label_1
_geom_bond_atom_site_label_2
_geom_bond_distance
S1 O2 1.4246(10)
S1 O3 1.4312(10)
S1 N1 1.6964(11)
S1 C14 1.7578(14)
O1 C1 1.2141(16)
N1 C1 1.4100(17)
N1 C3 1.4497(16)
C1 C2 1.4907(19)
C2 C9 1.393(2)
C2 C13 1.3973(19)
C3 C8 1.3854(19)
C3 C4 1.3855(19)
C4 C5 1.387(2)
C4 H4 0.9500
C5 C6 1.385(2)
C5 H5 0.9500
C6 C7 1.379(3)
C6 H6 0.9500
C7 C8 1.384(2)
C7 H7 0.9500
C8 H8 0.9500
C9 C10 1.381(2)
C9 H9 0.9500
C10 C11 1.382(2)
C10 H10 0.9500
C11 C12 1.387(2)
C11 H11 0.9500
C12 C13 1.385(2)
C12 H12 0.9500
C13 H13 0.9500
C14 C15 1.389(2)
C14 C19 1.3905(19)
C15 C16 1.387(2)
C15 H15 0.9500
C16 C17 1.397(2)
C16 H16 0.9500
C17 C18 1.392(2)
C17 C20 1.506(2)
C18 C19 1.382(2)
C18 H18 0.9500
C19 H19 0.9500
C20 H20A 0.9800
C20 H20B 0.9800
C20 H20C 0.9800
